data_7212922
loop_
_publ_author_name
'Li, Rongjin'
'Dong, Huanli'
'Zhan, Xiaowei'
'He, Yudong'
'Li, Hongxiang'
'Hu, Wenping'

_publ_section_title
;
 Single crystal ribbons and transistors of a solution processed
 sickle-like fused-ring thienoacene
;
_journal_issue 29
_journal_name_full 'Journal of Materials Chemistry'
_journal_page_first 6014
_journal_paper_doi 10.1039/c0jm00963f
_journal_volume 20
_journal_year 2010
_chemical_formula_moiety 'C16 H8 S3'
_chemical_formula_sum 'C16 H8 S3'
_chemical_formula_weight 296.40
_chemical_name_systematic
;
?
;
_space_group_IT_number 19
_symmetry_cell_setting orthorhombic
_symmetry_space_group_name_Hall 'P 2ac 2ab'
_symmetry_space_group_name_H-M 'P 21 21 21'
_atom_sites_solution_hydrogens geom
_atom_sites_solution_primary direct
_atom_sites_solution_secondary difmap
_audit_creation_method SHELXL-97
_cell_angle_alpha 90.00
_cell_angle_beta 90.00
_cell_angle_gamma 90.00
_cell_formula_units_Z 4
_cell_length_a 3.8834(8)
_cell_length_b 7.5943(15)
_cell_length_c 41.630(8)
_cell_measurement_reflns_used 569
_cell_measurement_temperature 173(2)
_cell_measurement_theta_max 27.48
_cell_measurement_theta_min 2.17
_cell_volume 1227.7(4)
_computing_cell_refinement 'Rapid Auto(Rigaku 2001)'
_computing_data_collection 'Rapid Auto(Rigaku 2001)'
_computing_data_reduction 'Rapid Auto(Rigaku 2001)'
_computing_molecular_graphics 'XP in Siemens SHELXTL (Sheldrick, 1994)'
_computing_publication_material 'SHELX97 (Sheldrick, 1997)'
_computing_structure_refinement 'SHELXL-97 (Sheldrick, 1997)'
_computing_structure_solution 'SHELXS-97 (Sheldrick, 1990)'
_diffrn_ambient_temperature 173(2)
_diffrn_measured_fraction_theta_full 0.994
_diffrn_measured_fraction_theta_max 0.994
_diffrn_measurement_device_type 'Rigaku raxis Rapid IP Area Detector'
_diffrn_measurement_method '\w scans at fixed \c = 45\%'
_diffrn_radiation_monochromator graphite
_diffrn_radiation_source 'rotating anode'
_diffrn_radiation_type MoK\a
_diffrn_radiation_wavelength 0.71073
_diffrn_reflns_av_R_equivalents 0.0533
_diffrn_reflns_av_sigmaI/netI 0.0765
_diffrn_reflns_limit_h_max 5
_diffrn_reflns_limit_h_min -5
_diffrn_reflns_limit_k_max 9
_diffrn_reflns_limit_k_min -9
_diffrn_reflns_limit_l_max 53
_diffrn_reflns_limit_l_min -52
_diffrn_reflns_number 9443
_diffrn_reflns_theta_full 27.44
_diffrn_reflns_theta_max 27.44
_diffrn_reflns_theta_min 0.98
_exptl_absorpt_coefficient_mu 0.582
_exptl_absorpt_correction_T_max 0.9715
_exptl_absorpt_correction_T_min 0.7923
_exptl_absorpt_correction_type multi-scan
_exptl_absorpt_process_details 'ABSCOR by T.Higashi 8 March, 1995'
_exptl_crystal_colour colorless
_exptl_crystal_density_diffrn 1.604
_exptl_crystal_density_method 'not measured'
_exptl_crystal_description plate
_exptl_crystal_F_000 608
_exptl_crystal_size_max 0.42
_exptl_crystal_size_mid 0.22
_exptl_crystal_size_min 0.05
_refine_diff_density_max 0.658
_refine_diff_density_min -0.532
_refine_diff_density_rms 0.168
_refine_ls_abs_structure_details 'Flack H D (1983), Acta Cryst. A39, 876-881'
_refine_ls_abs_structure_Flack 0.48(16)
_refine_ls_extinction_method none
_refine_ls_goodness_of_fit_ref 1.165
_refine_ls_hydrogen_treatment constr
_refine_ls_matrix_type full
_refine_ls_number_parameters 172
_refine_ls_number_reflns 2735
_refine_ls_number_restraints 0
_refine_ls_restrained_S_all 1.165
_refine_ls_R_factor_all 0.0561
_refine_ls_R_factor_gt 0.0413
_refine_ls_shift/su_max 0.000
_refine_ls_shift/su_mean 0.000
_refine_ls_structure_factor_coef Fsqd
_refine_ls_weighting_details 'calc w=1/[\s^2^(Fo^2^)+(0.0555P)^2^+0.1063P] where P=(Fo^2^+2Fc^2^)/3'
_refine_ls_weighting_scheme calc
_refine_ls_wR_factor_gt 0.1053
_refine_ls_wR_factor_ref 0.1304
_reflns_number_gt 2283
_reflns_number_total 2735
_reflns_threshold_expression >2sigma(I)
_cod_data_source_file c0jm00963f.txt
_cod_data_source_block BBTT
_cod_original_sg_symbol_H-M P2(1)2(1)2(1)
_cod_database_code 7212922

loop_
_symmetry_equiv_pos_as_xyz
'x, y, z'
'-x+1/2, -y, z+1/2'
'-x, y+1/2, -z+1/2'
'x+1/2, -y+1/2, -z'

loop_
_atom_site_label
_atom_site_type_symbol
_atom_site_fract_x
_atom_site_fract_y
_atom_site_fract_z
_atom_site_U_iso_or_equiv
_atom_site_adp_type
_atom_site_occupancy
_atom_site_symmetry_multiplicity
_atom_site_calc_flag
_atom_site_refinement_flags
S1 S 0.1186(4) 0.54762(14) 0.19289(2) 0.0257(3) Uani 1 1 d .
S2 S 0.3894(3) 0.43679(13) 0.12530(2) 0.0243(3) Uani 1 1 d .
S3 S 0.4811(3) 0.59680(13) 0.05657(2) 0.0248(3) Uani 1 1 d .
C1 C -0.1676(13) 0.8408(6) 0.22322(10) 0.0264(10) Uani 1 1 d .
H1A H -0.1743 0.7770 0.2428 0.032 Uiso 1 1 calc R
C2 C -0.2873(13) 1.0106(6) 0.22177(11) 0.0286(11) Uani 1 1 d .
H2A H -0.3753 1.0653 0.2406 0.034 Uiso 1 1 calc R
C3 C -0.2805(13) 1.1027(6) 0.19302(10) 0.0289(10) Uani 1 1 d .
H3A H -0.3679 1.2194 0.1923 0.035 Uiso 1 1 calc R
C4 C -0.1483(14) 1.0274(5) 0.16526(10) 0.0261(10) Uani 1 1 d .
H4A H -0.1417 1.0932 0.1459 0.031 Uiso 1 1 calc R
C5 C -0.0246(13) 0.8540(5) 0.16589(10) 0.0224(9) Uani 1 1 d .
C6 C -0.0362(13) 0.7635(5) 0.19550(10) 0.0237(10) Uani 1 1 d .
C7 C 0.1256(12) 0.7445(5) 0.14110(9) 0.0196(8) Uani 1 1 d .
C8 C 0.2105(11) 0.5812(6) 0.15298(9) 0.0222(9) Uani 1 1 d .
C9 C 0.2124(12) 0.7569(6) 0.10724(10) 0.0221(9) Uani 1 1 d .
C10 C 0.3562(12) 0.6001(5) 0.09652(9) 0.0217(8) Uani 1 1 d .
C11 C 0.1990(11) 0.8835(5) 0.08105(9) 0.0206(9) Uani 1 1 d .
C12 C 0.0693(12) 1.0558(5) 0.08023(9) 0.0251(9) Uani 1 1 d .
H12A H -0.0287 1.1063 0.0990 0.030 Uiso 1 1 calc R
C13 C 0.0843(13) 1.1520(5) 0.05203(10) 0.0263(10) Uani 1 1 d .
H13A H -0.0039 1.2687 0.0517 0.032 Uiso 1 1 calc R
C14 C 0.2265(12) 1.0816(6) 0.02391(10) 0.0265(10) Uani 1 1 d .
H14A H 0.2363 1.1501 0.0048 0.032 Uiso 1 1 calc R
C15 C 0.3517(12) 0.9123(6) 0.02417(10) 0.0259(9) Uani 1 1 d .
H15A H 0.4456 0.8622 0.0052 0.031 Uiso 1 1 calc R
C16 C 0.3399(13) 0.8146(5) 0.05257(10) 0.0240(9) Uani 1 1 d .

loop_
_atom_site_aniso_label
_atom_site_aniso_U_11
_atom_site_aniso_U_22
_atom_site_aniso_U_33
_atom_site_aniso_U_23
_atom_site_aniso_U_13
_atom_site_aniso_U_12
S1 0.0310(7) 0.0230(5) 0.0232(5) 0.0020(4) -0.0002(5) 0.0004(5)
S2 0.0269(6) 0.0194(4) 0.0267(5) -0.0020(4) -0.0017(5) 0.0043(5)
S3 0.0247(6) 0.0252(5) 0.0246(5) -0.0039(4) 0.0021(5) 0.0032(5)
C1 0.022(3) 0.032(2) 0.0252(19) -0.0020(17) 0.004(2) -0.004(2)
C2 0.026(3) 0.034(2) 0.025(2) -0.0125(18) 0.003(2) -0.002(2)
C3 0.028(3) 0.028(2) 0.030(2) -0.0063(19) 0.002(2) 0.000(2)
C4 0.028(3) 0.0217(19) 0.029(2) -0.0040(16) 0.001(2) 0.000(2)
C5 0.015(2) 0.0230(19) 0.030(2) -0.0019(16) -0.0027(19) -0.0041(17)
C6 0.022(3) 0.0226(19) 0.0260(19) -0.0046(16) -0.0021(19) -0.0010(19)
C7 0.016(2) 0.0208(18) 0.0222(18) -0.0007(14) -0.0034(18) -0.0033(19)
C8 0.024(2) 0.0233(19) 0.0198(18) -0.0030(17) -0.0032(17) 0.0014(19)
C9 0.018(3) 0.023(2) 0.025(2) -0.0009(16) -0.0045(17) -0.0001(18)
C10 0.022(2) 0.0203(18) 0.0230(18) 0.0022(15) 0.0000(18) 0.0029(19)
C11 0.018(2) 0.0222(19) 0.0219(18) -0.0001(15) -0.0020(16) -0.0021(17)
C12 0.025(3) 0.0237(18) 0.0268(19) -0.0026(16) -0.0016(18) 0.000(2)
C13 0.027(3) 0.0222(19) 0.030(2) 0.0044(15) -0.004(2) 0.0012(19)
C14 0.029(3) 0.027(2) 0.023(2) 0.0045(18) -0.0018(18) -0.004(2)
C15 0.021(2) 0.031(2) 0.0259(19) -0.0015(17) 0.0045(19) 0.000(2)
C16 0.021(3) 0.0243(19) 0.027(2) -0.0035(16) 0.001(2) 0.0021(18)

loop_
_atom_type_symbol
_atom_type_description
_atom_type_scat_dispersion_real
_atom_type_scat_dispersion_imag
_atom_type_scat_source
C C 0.0033 0.0016 'International Tables Vol C Tables 4.2.6.8 and 6.1.1.4'
H H 0.0000 0.0000 'International Tables Vol C Tables 4.2.6.8 and 6.1.1.4'
S S 0.1246 0.1234 'International Tables Vol C Tables 4.2.6.8 and 6.1.1.4'

loop_
_geom_angle_atom_site_label_1
_geom_angle_atom_site_label_2
_geom_angle_atom_site_label_3
_geom_angle
C8 S1 C6 89.6(2)
C10 S2 C8 88.68(19)
C10 S3 C16 89.42(19)
C2 C1 C6 119.0(4)
C2 C1 H1A 120.5
C6 C1 H1A 120.5
C1 C2 C3 120.4(4)
C1 C2 H2A 119.8
C3 C2 H2A 119.8
C2 C3 C4 121.2(4)
C2 C3 H3A 119.4
C4 C3 H3A 119.4
C3 C4 C5 119.9(4)
C3 C4 H4A 120.1
C5 C4 H4A 120.1
C4 C5 C6 117.5(4)
C4 C5 C7 131.6(4)
C6 C5 C7 110.8(4)
C1 C6 C5 122.0(4)
C1 C6 S1 124.9(3)
C5 C6 S1 113.0(3)
C8 C7 C5 111.0(3)
C8 C7 C9 110.6(4)
C5 C7 C9 138.4(4)
C7 C8 S1 115.6(3)
C7 C8 S2 115.3(3)
S1 C8 S2 129.1(3)
C10 C9 C7 110.5(4)
C10 C9 C11 109.9(4)
C7 C9 C11 139.6(4)
C9 C10 S2 115.0(3)
C9 C10 S3 115.7(3)
S2 C10 S3 129.3(2)
C12 C11 C16 117.8(4)
C12 C11 C9 130.4(4)
C16 C11 C9 111.8(4)
C13 C12 C11 119.9(4)
C13 C12 H12A 120.1
C11 C12 H12A 120.1
C12 C13 C14 121.6(4)
C12 C13 H13A 119.2
C14 C13 H13A 119.2
C15 C14 C13 119.4(4)
C15 C14 H14A 120.3
C13 C14 H14A 120.3
C14 C15 C16 119.5(4)
C14 C15 H15A 120.3
C16 C15 H15A 120.3
C15 C16 C11 121.9(4)
C15 C16 S3 124.9(3)
C11 C16 S3 113.1(3)

loop_
_geom_bond_atom_site_label_1
_geom_bond_atom_site_label_2
_geom_bond_distance
S1 C8 1.718(4)
S1 C6 1.750(4)
S2 C10 1.729(4)
S2 C8 1.736(4)
S3 C10 1.733(4)
S3 C16 1.750(4)
C1 C2 1.372(6)
C1 C6 1.392(6)
C1 H1A 0.9500
C2 C3 1.387(6)
C2 H2A 0.9500
C3 C4 1.388(6)
C3 H3A 0.9500
C4 C5 1.402(5)
C4 H4A 0.9500
C5 C6 1.412(6)
C5 C7 1.448(6)
C7 C8 1.376(6)
C7 C9 1.453(5)
C9 C10 1.388(6)
C9 C11 1.454(5)
C11 C12 1.402(6)
C11 C16 1.407(5)
C12 C13 1.384(5)
C12 H12A 0.9500
C13 C14 1.400(6)
C13 H13A 0.9500
C14 C15 1.374(6)
C14 H14A 0.9500
C15 C16 1.397(6)
C15 H15A 0.9500

loop_
_geom_torsion_atom_site_label_1
_geom_torsion_atom_site_label_2
_geom_torsion_atom_site_label_3
_geom_torsion_atom_site_label_4
_geom_torsion
C6 C1 C2 C3 0.7(7)
C1 C2 C3 C4 -1.1(8)
C2 C3 C4 C5 1.2(8)
C3 C4 C5 C6 -0.9(7)
C3 C4 C5 C7 -179.7(5)
C2 C1 C6 C5 -0.5(7)
C2 C1 C6 S1 -178.6(4)
C4 C5 C6 C1 0.6(7)
C7 C5 C6 C1 179.6(4)
C4 C5 C6 S1 179.0(4)
C7 C5 C6 S1 -2.0(5)
C8 S1 C6 C1 -179.8(4)
C8 S1 C6 C5 1.9(4)
C4 C5 C7 C8 179.9(5)
C6 C5 C7 C8 1.1(6)
C4 C5 C7 C9 -0.2(10)
C6 C5 C7 C9 -179.1(5)
C5 C7 C8 S1 0.3(5)
C9 C7 C8 S1 -179.6(3)
C5 C7 C8 S2 179.4(3)
C9 C7 C8 S2 -0.5(5)
C6 S1 C8 C7 -1.3(4)
C6 S1 C8 S2 179.9(3)
C10 S2 C8 C7 0.7(4)
C10 S2 C8 S1 179.6(3)
C8 C7 C9 C10 0.0(5)
C5 C7 C9 C10 -179.8(5)
C8 C7 C9 C11 -179.1(5)
C5 C7 C9 C11 1.1(10)
C7 C9 C10 S2 0.5(5)
C11 C9 C10 S2 179.9(3)
C7 C9 C10 S3 -178.8(3)
C11 C9 C10 S3 0.6(5)
C8 S2 C10 C9 -0.6(4)
C8 S2 C10 S3 178.5(3)
C16 S3 C10 C9 0.1(4)
C16 S3 C10 S2 -179.0(4)
C10 C9 C11 C12 178.3(4)
C7 C9 C11 C12 -2.6(9)
C10 C9 C11 C16 -1.2(6)
C7 C9 C11 C16 177.9(5)
C16 C11 C12 C13 -0.3(7)
C9 C11 C12 C13 -179.8(5)
C11 C12 C13 C14 0.1(7)
C12 C13 C14 C15 0.6(7)
C13 C14 C15 C16 -1.0(7)
C14 C15 C16 C11 0.8(7)
C14 C15 C16 S3 178.7(4)
C12 C11 C16 C15 -0.2(7)
C9 C11 C16 C15 179.4(4)
C12 C11 C16 S3 -178.3(3)
C9 C11 C16 S3 1.3(5)
C10 S3 C16 C15 -178.9(5)
C10 S3 C16 C11 -0.8(4)
